data_4312823
loop_
_publ_author_name
'Nate Schultheiss'
'Douglas R. Powell'
'Eric Bosch'

_publ_contact_author
; 
   Prof. Eric Bosch 
   Department of Chemistry 
   Southwest Missouri State University 
   901 South National Avenue 
   Springfield, MO  65804  USA 
;
_publ_contact_author_email erb625f@smsu.edu
_publ_contact_author_fax 1(417)8365507
_publ_contact_author_phone 1(417)8364277
_publ_section_title
;
 Anion Control of the Self-Assembly of 2,3-Diarylpyrazines with Silver(I)
 Salts
;
_journal_name_full 'Inorganic Chemistry'
_journal_page_first 8886
_journal_page_last 8890
_journal_paper_doi 10.1021/ic034994g
_journal_volume 42
_journal_year 2003
_chemical_formula_moiety 'Ag 1+, (C2 F3 O2) 1-, (C20 H20 N2), (H2 O)'
_chemical_formula_sum 'C22 H22 Ag F3 N2 O3'
_chemical_formula_weight 527.29
_chemical_name_systematic
; 
 ? 
;
_space_group_IT_number 4
_symmetry_cell_setting monoclinic
_symmetry_space_group_name_Hall 'P 2yb'
_symmetry_space_group_name_H-M 'P 1 21 1'
_atom_sites_solution_hydrogens geom
_atom_sites_solution_primary direct
_atom_sites_solution_secondary difmap
_audit_creation_method SHELXL-97
_cell_angle_alpha 90.00
_cell_angle_beta 105.083(2)
_cell_angle_gamma 90.00
_cell_formula_units_Z 6
_cell_length_a 11.2008(6)
_cell_length_b 19.9816(11)
_cell_length_c 15.4750(9)
_cell_measurement_reflns_used 5649
_cell_measurement_temperature 100(2)
_cell_measurement_theta_max 29.80
_cell_measurement_theta_min 2.45
_cell_volume 3344.1(3)
_computing_cell_refinement 'Bruker SMART'
_computing_data_collection 'Bruker SMART'
_computing_data_reduction 'Bruker SAINT'
_computing_molecular_graphics 'Bruker SHELXTL'
_computing_publication_material 'Bruker SHELXTL'
_computing_structure_refinement 'SHELXL-97 (Sheldrick, 1997)'
_computing_structure_solution 'SHELXS-97 (Sheldrick, 1990)'
_diffrn_ambient_temperature 100(2)
_diffrn_measured_fraction_theta_full 0.979
_diffrn_measured_fraction_theta_max 0.940
_diffrn_measurement_device 'Bruker APEX'
_diffrn_measurement_device_type 'CCD area detector'
_diffrn_measurement_method '\w scan frames'
_diffrn_radiation_monochromator graphite
_diffrn_radiation_source 'fine-focus sealed tube'
_diffrn_radiation_type MoK\a
_diffrn_radiation_wavelength 0.71073
_diffrn_reflns_av_R_equivalents 0.0235
_diffrn_reflns_av_sigmaI/netI 0.0484
_diffrn_reflns_limit_h_max 15
_diffrn_reflns_limit_h_min -15
_diffrn_reflns_limit_k_max 28
_diffrn_reflns_limit_k_min -28
_diffrn_reflns_limit_l_max 16
_diffrn_reflns_limit_l_min -21
_diffrn_reflns_number 27882
_diffrn_reflns_theta_full 26.00
_diffrn_reflns_theta_max 30.04
_diffrn_reflns_theta_min 1.88
_diffrn_standards_decay_% 0.04
_diffrn_standards_number 334
_exptl_absorpt_coefficient_mu 0.954
_exptl_absorpt_correction_T_max 0.9023
_exptl_absorpt_correction_T_min 0.7760
_exptl_absorpt_correction_type multi-scan
_exptl_absorpt_process_details 'SADABS, 2000'
_exptl_crystal_colour colorless
_exptl_crystal_density_diffrn 1.571
_exptl_crystal_density_meas 0
_exptl_crystal_density_method 'not measured'
_exptl_crystal_description prism
_exptl_crystal_F_000 1596
_exptl_crystal_size_max 0.28
_exptl_crystal_size_mid 0.17
_exptl_crystal_size_min 0.11
_refine_diff_density_max 1.401
_refine_diff_density_min -0.492
_refine_diff_density_rms 0.115
_refine_ls_abs_structure_details 'Flack H D (1983), Acta Cryst. A39, 876-881'
_refine_ls_abs_structure_Flack -0.011(17)
_refine_ls_extinction_method none
_refine_ls_goodness_of_fit_ref 1.057
_refine_ls_hydrogen_treatment mixed
_refine_ls_matrix_type full
_refine_ls_number_parameters 845
_refine_ls_number_reflns 17300
_refine_ls_number_restraints 1
_refine_ls_restrained_S_all 1.057
_refine_ls_R_factor_all 0.0490
_refine_ls_R_factor_gt 0.0433
_refine_ls_shift/su_max 0.001
_refine_ls_shift/su_mean 0.000
_refine_ls_structure_factor_coef Fsqd
_refine_ls_weighting_details 'calc w=1/[\s^2^(Fo^2^)+(0.0600P)^2^+0.8000P] where P=(Fo^2^+2Fc^2^)/3'
_refine_ls_weighting_scheme calc
_refine_ls_wR_factor_gt 0.1033
_refine_ls_wR_factor_ref 0.1062
_reflns_number_gt 15806
_reflns_number_total 17300
_reflns_threshold_expression >2sigma(I)
_cod_data_source_file ic034994gsi20030821_093238_1.cif
_cod_data_source_block compound_9.(H2O)_
_cod_depositor_comments
;
The following automatic conversions were performed:

'_symmetry_cell_setting' value 'Monoclinic' changed to 'monoclinic'
according to the built-in table from CIF Core dictionary named
'cif_core.dic' version 2.4.1 from 2010-06-29.

Automatic conversion script
Id: cif_fix_values 1646 2011-03-28 12:23:43Z adriana 

The following automatic conversions were performed:

'_exptl_absorpt_correction_type' value 'multi-scan'' was replaced
with the value 'multi-scan' as specified in the replacement file
'src/cod-tools/trunk/data/replacement-values/replacement_values.lst'.

Automatic conversion script
Id: cif_fix_values 5376 2017-05-30 11:51:03Z andrius 
;
_cod_database_code 4312823

loop_
_symmetry_equiv_pos_as_xyz
'x, y, z'
'-x, y+1/2, -z'

loop_
_atom_site_label
_atom_site_type_symbol
_atom_site_fract_x
_atom_site_fract_y
_atom_site_fract_z
_atom_site_U_iso_or_equiv
_atom_site_adp_type
_atom_site_occupancy
_atom_site_symmetry_multiplicity
_atom_site_calc_flag
_atom_site_refinement_flags
_atom_site_disorder_assembly
_atom_site_disorder_group
Ag1 Ag 0.55888(3) 0.239451(14) 0.28783(2) 0.02668(7) Uani 1 1 d . . .
Ag2 Ag 0.12400(2) 0.127118(14) 0.53576(2) 0.02408(7) Uani 1 1 d . . .
Ag3 Ag 0.54055(3) -0.015780(15) 0.93785(2) 0.02822(7) Uani 1 1 d . . .
N1A N 0.5709(3) 0.17715(18) 0.1594(2) 0.0260(7) Uani 1 1 d . . .
N2A N 0.5572(3) 0.06880(18) 0.0474(2) 0.0266(7) Uani 1 1 d . . .
C1A C 0.4599(4) 0.1558(2) 0.1089(3) 0.0248(8) Uani 1 1 d . . .
C2A C 0.4522(4) 0.1023(2) 0.0487(3) 0.0251(8) Uani 1 1 d . . .
C3A C 0.6645(4) 0.0897(2) 0.0984(3) 0.0277(8) Uani 1 1 d . . .
H3A H 0.7378 0.0660 0.0977 0.033 Uiso 1 1 calc R . .
C4A C 0.6723(4) 0.1455(2) 0.1530(3) 0.0278(9) Uani 1 1 d . . .
H4A H 0.7510 0.1611 0.1860 0.033 Uiso 1 1 calc R . .
C5A C 0.3503(4) 0.1915(2) 0.1248(3) 0.0283(9) Uani 1 1 d . . .
C6A C 0.3531(5) 0.2616(2) 0.1310(3) 0.0329(10) Uani 1 1 d . . .
H6A H 0.4215 0.2857 0.1210 0.040 Uiso 1 1 calc R . .
C7A C 0.2556(6) 0.2962(3) 0.1518(3) 0.0436(12) Uani 1 1 d . . .
C8A C 0.1595(5) 0.2589(3) 0.1681(3) 0.0488(15) Uani 1 1 d . . .
H8A H 0.0933 0.2818 0.1829 0.059 Uiso 1 1 calc R . .
C9A C 0.1556(4) 0.1898(3) 0.1636(3) 0.0434(13) Uani 1 1 d . . .
C10A C 0.2525(4) 0.1554(3) 0.1410(3) 0.0327(10) Uani 1 1 d . . .
H10A H 0.2511 0.1080 0.1367 0.039 Uiso 1 1 calc R . .
C11A C 0.2577(7) 0.3711(3) 0.1585(4) 0.0607(18) Uani 1 1 d . . .
H11A H 0.2253 0.3849 0.2088 0.091 Uiso 1 1 calc R . .
H11B H 0.2064 0.3902 0.1029 0.091 Uiso 1 1 calc R . .
H11C H 0.3429 0.3871 0.1683 0.091 Uiso 1 1 calc R . .
C12A C 0.0527(5) 0.1506(4) 0.1859(4) 0.0535(16) Uani 1 1 d . . .
H12A H 0.0492 0.1612 0.2470 0.080 Uiso 1 1 calc R . .
H12B H 0.0679 0.1026 0.1812 0.080 Uiso 1 1 calc R . .
H12C H -0.0261 0.1626 0.1438 0.080 Uiso 1 1 calc R . .
C13A C 0.3372(4) 0.0802(2) -0.0149(3) 0.0274(8) Uani 1 1 d . . .
C14A C 0.2691(4) 0.1244(2) -0.0763(3) 0.0272(8) Uani 1 1 d . . .
H14A H 0.2934 0.1701 -0.0746 0.033 Uiso 1 1 calc R . .
C15A C 0.1655(4) 0.1033(2) -0.1403(3) 0.0288(9) Uani 1 1 d . . .
C16A C 0.1315(4) 0.0357(2) -0.1415(3) 0.0345(10) Uani 1 1 d . . .
H16A H 0.0624 0.0203 -0.1867 0.041 Uiso 1 1 calc R . .
C17A C 0.1958(5) -0.0089(3) -0.0786(3) 0.0381(10) Uani 1 1 d . . .
C18A C 0.3016(4) 0.0136(2) -0.0153(3) 0.0331(9) Uani 1 1 d . . .
H18A H 0.3490 -0.0166 0.0274 0.040 Uiso 1 1 calc R . .
C19A C 0.0886(5) 0.1513(3) -0.2091(3) 0.0351(10) Uani 1 1 d . . .
H19A H 0.1223 0.1966 -0.1975 0.053 Uiso 1 1 calc R . .
H19B H 0.0028 0.1509 -0.2047 0.053 Uiso 1 1 calc R . .
H19C H 0.0910 0.1373 -0.2693 0.053 Uiso 1 1 calc R . .
C20A C 0.1538(6) -0.0805(3) -0.0756(5) 0.0593(17) Uani 1 1 d . . .
H20A H 0.0690 -0.0851 -0.1130 0.089 Uiso 1 1 calc R . .
H20B H 0.1565 -0.0926 -0.0137 0.089 Uiso 1 1 calc R . .
H20C H 0.2086 -0.1102 -0.0980 0.089 Uiso 1 1 calc R . .
N1B N 0.2362(3) 0.15953(16) 0.4351(2) 0.0196(6) Uani 1 1 d . . .
N2B N 0.4229(3) 0.20397(15) 0.3619(2) 0.0201(6) Uani 1 1 d . . .
C1B C 0.3197(3) 0.11628(17) 0.4186(2) 0.0171(6) Uani 1 1 d . . .
C2B C 0.4132(3) 0.13807(17) 0.3795(2) 0.0171(6) Uani 1 1 d . . .
C3B C 0.3401(4) 0.24618(19) 0.3797(3) 0.0222(7) Uani 1 1 d . . .
H3B H 0.3464 0.2926 0.3682 0.027 Uiso 1 1 calc R . .
C4B C 0.2451(4) 0.22394(19) 0.4143(3) 0.0228(8) Uani 1 1 d . . .
H4B H 0.1852 0.2549 0.4235 0.027 Uiso 1 1 calc R . .
C5B C 0.3071(3) 0.04618(17) 0.4475(3) 0.0179(7) Uani 1 1 d . . .
C6B C 0.1912(4) 0.0158(2) 0.4191(3) 0.0249(8) Uani 1 1 d . . .
H6B H 0.1247 0.0391 0.3800 0.030 Uiso 1 1 calc R . .
C7B C 0.1727(4) -0.04835(19) 0.4479(3) 0.0269(9) Uani 1 1 d . . .
C8B C 0.2721(4) -0.08024(18) 0.5071(3) 0.0265(9) Uani 1 1 d . . .
H8B H 0.2596 -0.1235 0.5287 0.032 Uiso 1 1 calc R . .
C9B C 0.3880(4) -0.05132(19) 0.5355(3) 0.0241(8) Uani 1 1 d . . .
C10B C 0.4049(3) 0.01278(18) 0.5035(3) 0.0194(7) Uani 1 1 d . . .
H10B H 0.4841 0.0333 0.5206 0.023 Uiso 1 1 calc R . .
C11B C 0.0465(5) -0.0815(2) 0.4170(4) 0.0432(13) Uani 1 1 d . . .
H11D H 0.0064 -0.0674 0.3556 0.065 Uiso 1 1 calc R . .
H11E H -0.0048 -0.0682 0.4566 0.065 Uiso 1 1 calc R . .
H11F H 0.0565 -0.1302 0.4187 0.065 Uiso 1 1 calc R . .
C12B C 0.4908(4) -0.0868(2) 0.5998(3) 0.0325(10) Uani 1 1 d . . .
H12D H 0.4626 -0.1313 0.6125 0.049 Uiso 1 1 calc R . .
H12E H 0.5161 -0.0611 0.6554 0.049 Uiso 1 1 calc R . .
H12F H 0.5611 -0.0915 0.5736 0.049 Uiso 1 1 calc R . .
C13B C 0.5013(3) 0.09198(18) 0.3524(2) 0.0193(7) Uani 1 1 d . . .
C14B C 0.4550(4) 0.03620(19) 0.2998(3) 0.0217(7) Uani 1 1 d . . .
H14B H 0.3692 0.0262 0.2857 0.026 Uiso 1 1 calc R . .
C15B C 0.5357(4) -0.00516(19) 0.2678(3) 0.0252(8) Uani 1 1 d . . .
C16B C 0.6602(4) 0.0110(2) 0.2888(3) 0.0277(9) Uani 1 1 d . . .
H16B H 0.7147 -0.0163 0.2663 0.033 Uiso 1 1 calc R . .
C17B C 0.7078(4) 0.0657(2) 0.3414(3) 0.0266(8) Uani 1 1 d . . .
C18B C 0.6273(4) 0.1065(2) 0.3735(3) 0.0239(8) Uani 1 1 d . . .
H18B H 0.6586 0.1442 0.4098 0.029 Uiso 1 1 calc R . .
C19B C 0.4871(5) -0.0657(2) 0.2117(3) 0.0345(10) Uani 1 1 d . . .
H19D H 0.5266 -0.0690 0.1623 0.052 Uiso 1 1 calc R . .
H19E H 0.3974 -0.0616 0.1875 0.052 Uiso 1 1 calc R . .
H19F H 0.5055 -0.1061 0.2488 0.052 Uiso 1 1 calc R . .
C20B C 0.8439(4) 0.0819(3) 0.3627(3) 0.0346(10) Uani 1 1 d . . .
H20D H 0.8738 0.0751 0.3091 0.052 Uiso 1 1 calc R . .
H20E H 0.8895 0.0526 0.4107 0.052 Uiso 1 1 calc R . .
H20F H 0.8569 0.1287 0.3819 0.052 Uiso 1 1 calc R . .
N1C N 0.4406(3) 0.01881(16) 0.7992(2) 0.0231(6) Uani 1 1 d . . .
N2C N 0.2747(3) 0.08207(17) 0.6582(2) 0.0231(6) Uani 1 1 d . . .
C1C C 0.4621(3) 0.08211(18) 0.7750(3) 0.0205(7) Uani 1 1 d . . .
C2C C 0.3814(3) 0.11251(17) 0.7013(3) 0.0201(7) Uani 1 1 d . . .
C3C C 0.2537(4) 0.02016(19) 0.6835(3) 0.0249(8) Uani 1 1 d . . .
H3C H 0.1791 -0.0020 0.6543 0.030 Uiso 1 1 calc R . .
C4C C 0.3388(4) -0.0120(2) 0.7515(3) 0.0245(7) Uani 1 1 d . . .
H4C H 0.3247 -0.0573 0.7647 0.029 Uiso 1 1 calc R . .
C5C C 0.5704(4) 0.1165(2) 0.8338(3) 0.0238(7) Uani 1 1 d . . .
C6C C 0.6831(4) 0.0830(2) 0.8617(3) 0.0303(9) Uani 1 1 d . . .
H6C H 0.6918 0.0394 0.8398 0.036 Uiso 1 1 calc R . .
C7C C 0.7830(4) 0.1134(3) 0.9216(3) 0.0369(11) Uani 1 1 d . . .
C8C C 0.7670(5) 0.1773(3) 0.9527(3) 0.0411(12) Uani 1 1 d . . .
H8C H 0.8350 0.1984 0.9931 0.049 Uiso 1 1 calc R . .
C9C C 0.6559(5) 0.2111(2) 0.9270(3) 0.0373(11) Uani 1 1 d . . .
C10C C 0.5566(4) 0.1803(2) 0.8669(3) 0.0288(8) Uani 1 1 d . . .
H10C H 0.4794 0.2028 0.8485 0.035 Uiso 1 1 calc R . .
C11C C 0.9023(5) 0.0759(4) 0.9540(4) 0.0512(15) Uani 1 1 d . . .
H11G H 0.9712 0.1078 0.9694 0.077 Uiso 1 1 calc R . .
H11H H 0.9137 0.0459 0.9067 0.077 Uiso 1 1 calc R . .
H11I H 0.9001 0.0496 1.0070 0.077 Uiso 1 1 calc R . .
C12C C 0.6410(7) 0.2805(3) 0.9630(5) 0.0601(18) Uani 1 1 d . . .
H12G H 0.6805 0.2817 1.0275 0.090 Uiso 1 1 calc R . .
H12H H 0.5529 0.2909 0.9524 0.090 Uiso 1 1 calc R . .
H12I H 0.6801 0.3136 0.9325 0.090 Uiso 1 1 calc R . .
C13C C 0.4058(4) 0.17846(19) 0.6643(3) 0.0217(7) Uani 1 1 d . . .
C14C C 0.5163(4) 0.18876(19) 0.6420(3) 0.0234(8) Uani 1 1 d . . .
H14C H 0.5760 0.1540 0.6507 0.028 Uiso 1 1 calc R . .
C15C C 0.5403(4) 0.25042(18) 0.6064(3) 0.0260(8) Uani 1 1 d . . .
C16C C 0.4514(4) 0.3008(2) 0.5974(3) 0.0267(8) Uani 1 1 d . . .
H16C H 0.4679 0.3434 0.5757 0.032 Uiso 1 1 calc R . .
C17C C 0.3406(4) 0.29107(19) 0.6189(3) 0.0234(7) Uani 1 1 d . . .
C18C C 0.3185(3) 0.22924(19) 0.6528(3) 0.0221(7) Uani 1 1 d . . .
H18B H 0.2429 0.2217 0.6683 0.027 Uiso 1 1 calc R . .
C19C C 0.6581(5) 0.2615(3) 0.5784(5) 0.0501(15) Uani 1 1 d . . .
H19G H 0.6989 0.3023 0.6069 0.075 Uiso 1 1 calc R . .
H19H H 0.6386 0.2664 0.5132 0.075 Uiso 1 1 calc R . .
H19I H 0.7133 0.2232 0.5969 0.075 Uiso 1 1 calc R . .
C20C C 0.2442(4) 0.3449(2) 0.6060(3) 0.0320(9) Uani 1 1 d . . .
H20G H 0.2606 0.3789 0.5649 0.048 Uiso 1 1 calc R . .
H20H H 0.2467 0.3657 0.6639 0.048 Uiso 1 1 calc R . .
H20I H 0.1623 0.3253 0.5809 0.048 Uiso 1 1 calc R . .
F1A F 0.9009(3) 0.39688(16) 0.2962(3) 0.0613(11) Uani 1 1 d . . .
F2A F 0.9960(4) 0.3381(3) 0.4073(3) 0.0903(17) Uani 1 1 d . . .
F3A F 0.9728(5) 0.3025(2) 0.2806(5) 0.122(3) Uani 1 1 d . . .
O1A O 0.6987(3) 0.32127(15) 0.2747(2) 0.0305(7) Uani 1 1 d . . .
O2A O 0.8013(4) 0.25625(19) 0.3847(3) 0.0555(12) Uani 1 1 d . . .
C21A C 0.7933(4) 0.30079(19) 0.3290(3) 0.0271(8) Uani 1 1 d . . .
C22A C 0.9144(4) 0.3360(2) 0.3264(4) 0.0337(10) Uani 1 1 d . . .
F1B F -0.2321(5) -0.0261(2) 0.5539(3) 0.0964(19) Uani 1 1 d . . .
F2B F -0.1320(3) -0.0214(2) 0.6888(4) 0.0893(17) Uani 1 1 d . . .
F3B F -0.2916(3) 0.03610(17) 0.6440(3) 0.0587(10) Uani 1 1 d . . .
O1B O -0.0167(3) 0.05129(15) 0.5789(2) 0.0290(6) Uani 1 1 d . . .
O2B O -0.1536(3) 0.12853(17) 0.5998(3) 0.0397(8) Uani 1 1 d . . .
C21B C -0.1126(4) 0.0715(2) 0.5972(3) 0.0249(8) Uani 1 1 d . . .
C22B C -0.1923(4) 0.0147(2) 0.6211(3) 0.0295(9) Uani 1 1 d . . .
F1C F 0.6946(4) -0.2017(2) 1.1397(3) 0.0783(13) Uani 1 1 d . . .
F2C F 0.8394(4) -0.1962(2) 1.0739(3) 0.0751(13) Uani 1 1 d . . .
F3C F 0.8495(5) -0.1391(2) 1.1916(3) 0.0794(13) Uani 1 1 d . . .
O1C O 0.6019(4) -0.11307(19) 1.0130(3) 0.0434(8) Uani 1 1 d . . .
O2C O 0.7690(4) -0.0509(2) 1.0574(3) 0.0552(11) Uani 1 1 d . . .
C21C C 0.7080(5) -0.1015(3) 1.0576(3) 0.0371(10) Uani 1 1 d . . .
C22C C 0.7732(6) -0.1600(3) 1.1163(4) 0.0504(14) Uani 1 1 d . . .
O1 O -0.0127(3) 0.22009(15) 0.5402(3) 0.0360(8) Uani 1 1 d . . .
H1OA H -0.0589 0.1899 0.5601 0.043 Uiso 1 1 d R . .
H1OB H -0.0717 0.2316 0.4909 0.043 Uiso 1 1 d R . .
O2 O 0.9669(16) 0.0030(8) 1.1879(12) 0.251(7) Uiso 1 1 d . . .
H2OA H 0.9029 -0.0140 1.1457 0.301 Uiso 1 1 d R . .
H2OB H 1.0275 -0.0274 1.1925 0.301 Uiso 1 1 d R . .
O3 O 1.1658(16) -0.0949(9) 1.2043(12) 0.126(7) Uiso 0.53(2) 1 d P A 1
O3' O 1.1558(17) -0.1576(10) 1.2132(13) 0.119(8) Uiso 0.47(2) 1 d P A 2

loop_
_atom_site_aniso_label
_atom_site_aniso_U_11
_atom_site_aniso_U_22
_atom_site_aniso_U_33
_atom_site_aniso_U_23
_atom_site_aniso_U_13
_atom_site_aniso_U_12
Ag1 0.03267(16) 0.02661(13) 0.02336(15) -0.00178(12) 0.01196(12) -0.00875(12)
Ag2 0.01749(12) 0.03267(14) 0.02248(14) 0.00629(12) 0.00591(10) 0.00092(11)
Ag3 0.03064(16) 0.03029(14) 0.02219(15) 0.00347(12) 0.00413(12) 0.00809(13)
N1A 0.0293(17) 0.0311(16) 0.0190(17) -0.0022(14) 0.0091(14) -0.0004(14)
N2A 0.0284(17) 0.0348(17) 0.0178(16) 0.0008(14) 0.0081(14) 0.0050(14)
C1A 0.029(2) 0.0317(18) 0.0149(18) 0.0044(15) 0.0080(15) 0.0057(16)
C2A 0.032(2) 0.0281(18) 0.0173(19) 0.0032(15) 0.0099(16) 0.0062(15)
C3A 0.027(2) 0.039(2) 0.020(2) 0.0036(17) 0.0099(16) 0.0048(17)
C4A 0.0238(19) 0.041(2) 0.020(2) 0.0019(17) 0.0072(15) 0.0003(16)
C5A 0.032(2) 0.040(2) 0.0132(18) -0.0023(16) 0.0056(16) 0.0103(18)
C6A 0.044(3) 0.036(2) 0.021(2) 0.0039(17) 0.0120(19) 0.0110(19)
C7A 0.058(3) 0.051(3) 0.024(2) 0.006(2) 0.015(2) 0.022(3)
C8A 0.044(3) 0.085(4) 0.018(2) -0.001(2) 0.011(2) 0.029(3)
C9A 0.026(2) 0.084(4) 0.019(2) 0.002(2) 0.0053(18) 0.009(2)
C10A 0.028(2) 0.054(3) 0.0144(19) -0.0058(18) 0.0018(16) 0.0030(19)
C11A 0.093(5) 0.057(3) 0.041(3) 0.008(3) 0.033(3) 0.037(3)
C12A 0.024(2) 0.099(5) 0.039(3) -0.010(3) 0.011(2) -0.002(3)
C13A 0.029(2) 0.036(2) 0.0191(19) -0.0035(17) 0.0097(16) 0.0023(17)
C14A 0.0262(18) 0.0351(19) 0.0209(19) -0.0050(18) 0.0073(15) -0.0006(18)
C15A 0.025(2) 0.038(2) 0.023(2) -0.0035(17) 0.0065(16) 0.0066(16)
C16A 0.032(2) 0.040(2) 0.030(2) -0.007(2) 0.0061(19) 0.0006(19)
C17A 0.038(2) 0.040(2) 0.035(3) -0.006(2) 0.008(2) -0.002(2)
C18A 0.032(2) 0.037(2) 0.029(2) 0.0003(19) 0.0062(19) 0.0018(18)
C19A 0.033(2) 0.046(2) 0.024(2) -0.0003(19) 0.0035(18) 0.0037(19)
C20A 0.052(4) 0.040(3) 0.076(5) 0.001(3) -0.002(3) -0.011(3)
N1B 0.0201(15) 0.0253(14) 0.0144(15) 0.0027(12) 0.0060(12) 0.0001(12)
N2B 0.0261(16) 0.0207(13) 0.0141(15) -0.0010(12) 0.0066(13) -0.0031(12)
C1B 0.0191(15) 0.0173(15) 0.0131(15) 0.0008(13) 0.0010(12) -0.0017(13)
C2B 0.0217(16) 0.0175(15) 0.0126(16) -0.0025(12) 0.0053(13) -0.0054(13)
C3B 0.0277(19) 0.0201(16) 0.0175(17) -0.0025(14) 0.0035(14) -0.0017(14)
C4B 0.0254(19) 0.0257(18) 0.0172(18) -0.0008(14) 0.0055(15) 0.0026(14)
C5B 0.0181(16) 0.0177(14) 0.0186(18) 0.0017(13) 0.0059(14) 0.0008(13)
C6B 0.0224(19) 0.0246(17) 0.028(2) -0.0035(16) 0.0082(16) -0.0034(15)
C7B 0.026(2) 0.0222(17) 0.036(2) -0.0038(16) 0.0140(18) -0.0046(15)
C8B 0.033(2) 0.0179(15) 0.035(2) 0.0006(16) 0.0208(19) -0.0010(15)
C9B 0.0264(19) 0.0250(17) 0.025(2) 0.0061(15) 0.0135(16) 0.0059(15)
C10B 0.0187(17) 0.0233(15) 0.0174(18) -0.0001(14) 0.0065(14) 0.0008(13)
C11B 0.027(2) 0.033(2) 0.068(4) -0.002(2) 0.010(2) -0.0129(18)
C12B 0.034(2) 0.031(2) 0.035(3) 0.0128(18) 0.014(2) 0.0068(18)
C13B 0.0245(18) 0.0211(15) 0.0136(16) 0.0014(13) 0.0074(14) 0.0013(14)
C14B 0.0266(19) 0.0241(16) 0.0163(18) -0.0001(14) 0.0089(15) 0.0004(14)
C15B 0.041(2) 0.0211(17) 0.0165(18) 0.0021(14) 0.0124(16) 0.0040(15)
C16B 0.034(2) 0.0333(19) 0.020(2) 0.0086(16) 0.0130(17) 0.0110(17)
C17B 0.027(2) 0.0340(19) 0.021(2) 0.0094(16) 0.0105(16) 0.0055(16)
C18B 0.0234(18) 0.0285(18) 0.0203(19) 0.0016(15) 0.0062(15) -0.0007(14)
C19B 0.054(3) 0.0276(19) 0.023(2) -0.0046(17) 0.011(2) 0.0076(19)
C20B 0.0192(19) 0.052(3) 0.032(2) 0.004(2) 0.0051(17) 0.0075(18)
N1C 0.0264(17) 0.0244(15) 0.0179(16) 0.0013(13) 0.0047(13) 0.0057(13)
N2C 0.0210(15) 0.0265(15) 0.0220(17) 0.0000(13) 0.0058(13) 0.0033(12)
C1C 0.0215(18) 0.0232(16) 0.0171(18) 0.0000(14) 0.0056(14) 0.0058(14)
C2C 0.0216(17) 0.0212(16) 0.0181(17) -0.0033(13) 0.0059(14) 0.0007(13)
C3C 0.027(2) 0.0236(17) 0.024(2) -0.0067(15) 0.0067(16) -0.0034(15)
C4C 0.032(2) 0.0189(15) 0.0229(19) -0.0025(15) 0.0077(16) 0.0013(16)
C5C 0.0255(18) 0.0275(18) 0.0194(18) 0.0007(15) 0.0076(15) -0.0028(15)
C6C 0.0224(19) 0.045(2) 0.023(2) 0.0039(19) 0.0057(16) 0.0015(18)
C7C 0.024(2) 0.061(3) 0.027(2) 0.010(2) 0.0079(17) -0.007(2)
C8C 0.041(3) 0.054(3) 0.022(2) 0.001(2) -0.002(2) -0.021(2)
C9C 0.048(3) 0.033(2) 0.025(2) 0.0007(19) -0.001(2) -0.016(2)
C10C 0.032(2) 0.0275(18) 0.024(2) -0.0012(16) 0.0036(17) -0.0040(17)
C11C 0.021(2) 0.095(5) 0.035(3) 0.014(3) 0.003(2) 0.003(3)
C12C 0.080(5) 0.036(3) 0.048(4) -0.011(3) -0.012(3) -0.016(3)
C13C 0.0236(18) 0.0238(16) 0.0157(18) -0.0012(14) 0.0013(14) 0.0046(14)
C14C 0.0237(19) 0.0219(16) 0.025(2) 0.0033(15) 0.0063(16) 0.0054(14)
C15C 0.029(2) 0.0203(18) 0.031(2) 0.0008(15) 0.0108(17) 0.0024(15)
C16C 0.035(2) 0.0237(17) 0.020(2) 0.0006(15) 0.0065(17) 0.0035(16)
C17C 0.0244(19) 0.0236(16) 0.0185(19) -0.0029(15) -0.0008(15) 0.0049(15)
C18C 0.0202(17) 0.0281(18) 0.0173(17) -0.0034(15) 0.0033(14) 0.0043(14)
C19C 0.048(3) 0.037(2) 0.079(4) 0.012(3) 0.040(3) 0.006(2)
C20C 0.039(2) 0.0254(18) 0.030(2) 0.0027(17) 0.0051(19) 0.0118(17)
F1A 0.0321(16) 0.0422(16) 0.105(3) 0.0347(19) 0.0093(18) -0.0051(13)
F2A 0.046(2) 0.126(4) 0.084(3) 0.039(3) -0.008(2) -0.040(2)
F3A 0.116(4) 0.076(3) 0.231(7) -0.036(4) 0.146(5) -0.009(3)
O1A 0.0231(15) 0.0311(14) 0.0364(18) 0.0051(13) 0.0060(13) -0.0026(12)
O2A 0.038(2) 0.0408(19) 0.079(3) 0.030(2) -0.002(2) -0.0080(16)
C21A 0.026(2) 0.0201(15) 0.036(2) -0.0021(16) 0.0099(18) 0.0005(15)
C22A 0.024(2) 0.036(2) 0.044(3) 0.005(2) 0.013(2) 0.0039(17)
F1B 0.137(4) 0.089(3) 0.089(3) -0.059(3) 0.075(3) -0.082(3)
F2B 0.0334(17) 0.096(3) 0.127(4) 0.083(3) 0.001(2) -0.0103(19)
F3B 0.0399(17) 0.0492(17) 0.100(3) -0.0031(19) 0.042(2) -0.0053(14)
O1B 0.0208(14) 0.0311(14) 0.0357(18) 0.0055(13) 0.0084(13) -0.0003(12)
O2B 0.0386(17) 0.0299(14) 0.055(2) 0.0097(16) 0.0194(16) 0.0086(15)
C21B 0.0202(18) 0.0290(18) 0.023(2) 0.0053(16) 0.0020(15) -0.0017(15)
C22B 0.024(2) 0.0320(19) 0.034(2) 0.0047(18) 0.0100(18) -0.0007(16)
F1C 0.082(3) 0.066(2) 0.087(3) 0.046(2) 0.021(2) 0.013(2)
F2C 0.101(3) 0.070(2) 0.055(2) 0.017(2) 0.022(2) 0.055(2)
F3C 0.093(3) 0.097(3) 0.036(2) 0.009(2) -0.005(2) 0.013(3)
O1C 0.054(2) 0.0420(18) 0.035(2) 0.0104(16) 0.0125(17) 0.0097(17)
O2C 0.058(3) 0.042(2) 0.066(3) 0.004(2) 0.018(2) 0.0084(19)
C21C 0.039(3) 0.043(2) 0.031(2) -0.001(2) 0.012(2) 0.011(2)
C22C 0.063(4) 0.052(3) 0.036(3) 0.013(2) 0.012(3) 0.018(3)
O1 0.0273(16) 0.0243(13) 0.054(2) 0.0069(14) 0.0057(15) 0.0056(11)

loop_
_atom_type_symbol
_atom_type_description
_atom_type_scat_dispersion_real
_atom_type_scat_dispersion_imag
_atom_type_scat_source
C C 0.0033 0.0016 'International Tables Vol C Tables 4.2.6.8 and 6.1.1.4'
H H 0.0000 0.0000 'International Tables Vol C Tables 4.2.6.8 and 6.1.1.4'
N N 0.0061 0.0033 'International Tables Vol C Tables 4.2.6.8 and 6.1.1.4'
O O 0.0106 0.0060 'International Tables Vol C Tables 4.2.6.8 and 6.1.1.4'
F F 0.0171 0.0103 'International Tables Vol C Tables 4.2.6.8 and 6.1.1.4'
Ag Ag -0.8971 1.1015 'International Tables Vol C Tables 4.2.6.8 and 6.1.1.4'

loop_
_geom_angle_atom_site_label_1
_geom_angle_atom_site_label_2
_geom_angle_atom_site_label_3
_geom_angle
_geom_angle_site_symmetry_1
_geom_angle_site_symmetry_3
_geom_angle_publ_flag
N2B Ag1 O1A 146.49(12) . . ?
N2B Ag1 N1A 117.04(12) . . ?
O1A Ag1 N1A 96.31(12) . . ?
N1B Ag2 N2C 104.16(11) . . ?
N1B Ag2 O1B 150.07(11) . . ?
N2C Ag2 O1B 85.44(11) . . ?
N1B Ag2 O1 105.11(11) . . ?
N2C Ag2 O1 126.50(12) . . ?
O1B Ag2 O1 90.60(11) . . ?
N1C Ag3 O1C 139.17(13) . . ?
N1C Ag3 N2A 112.94(12) . 1_556 ?
O1C Ag3 N2A 106.65(13) . 1_556 ?
C4A N1A C1A 118.8(4) . . ?
C4A N1A Ag1 123.3(3) . . ?
C1A N1A Ag1 113.8(2) . . ?
C3A N2A C2A 119.4(4) . . ?
C3A N2A Ag3 122.9(3) . 1_554 ?
C2A N2A Ag3 117.1(3) . 1_554 ?
N1A C1A C2A 120.7(4) . . ?
N1A C1A C5A 115.2(4) . . ?
C2A C1A C5A 124.1(4) . . ?
N2A C2A C1A 118.8(4) . . ?
N2A C2A C13A 116.9(4) . . ?
C1A C2A C13A 124.3(4) . . ?
N2A C3A C4A 121.3(4) . . ?
N2A C3A H3A 119.3 . . ?
C4A C3A H3A 119.3 . . ?
N1A C4A C3A 120.7(4) . . ?
N1A C4A H4A 119.7 . . ?
C3A C4A H4A 119.7 . . ?
C10A C5A C6A 120.7(4) . . ?
C10A C5A C1A 120.2(4) . . ?
C6A C5A C1A 118.8(4) . . ?
C7A C6A C5A 120.2(5) . . ?
C7A C6A H6A 119.9 . . ?
C5A C6A H6A 119.9 . . ?
C8A C7A C6A 117.8(5) . . ?
C8A C7A C11A 121.5(5) . . ?
C6A C7A C11A 120.6(5) . . ?
C9A C8A C7A 123.0(5) . . ?
C9A C8A H8A 118.5 . . ?
C7A C8A H8A 118.5 . . ?
C8A C9A C10A 119.0(5) . . ?
C8A C9A C12A 121.6(5) . . ?
C10A C9A C12A 119.4(6) . . ?
C5A C10A C9A 119.3(5) . . ?
C5A C10A H10A 120.3 . . ?
C9A C10A H10A 120.3 . . ?
C7A C11A H11A 109.5 . . ?
C7A C11A H11B 109.5 . . ?
H11A C11A H11B 109.5 . . ?
C7A C11A H11C 109.5 . . ?
H11A C11A H11C 109.5 . . ?
H11B C11A H11C 109.5 . . ?
C9A C12A H12A 109.5 . . ?
C9A C12A H12B 109.5 . . ?
H12A C12A H12B 109.5 . . ?
C9A C12A H12C 109.5 . . ?
H12A C12A H12C 109.5 . . ?
H12B C12A H12C 109.5 . . ?
C14A C13A C18A 120.4(4) . . ?
C14A C13A C2A 120.2(4) . . ?
C18A C13A C2A 119.4(4) . . ?
C13A C14A C15A 120.8(4) . . ?
C13A C14A H14A 119.6 . . ?
C15A C14A H14A 119.6 . . ?
C14A C15A C16A 118.5(4) . . ?
C14A C15A C19A 121.7(4) . . ?
C16A C15A C19A 119.7(4) . . ?
C17A C16A C15A 121.7(5) . . ?
C17A C16A H16A 119.2 . . ?
C15A C16A H16A 119.2 . . ?
C16A C17A C18A 118.5(5) . . ?
C16A C17A C20A 121.7(5) . . ?
C18A C17A C20A 119.8(5) . . ?
C13A C18A C17A 120.1(5) . . ?
C13A C18A H18A 120.0 . . ?
C17A C18A H18A 120.0 . . ?
C15A C19A H19A 109.5 . . ?
C15A C19A H19B 109.5 . . ?
H19A C19A H19B 109.5 . . ?
C15A C19A H19C 109.5 . . ?
H19A C19A H19C 109.5 . . ?
H19B C19A H19C 109.5 . . ?
C17A C20A H20A 109.5 . . ?
C17A C20A H20B 109.5 . . ?
H20A C20A H20B 109.5 . . ?
C17A C20A H20C 109.5 . . ?
H20A C20A H20C 109.5 . . ?
H20B C20A H20C 109.5 . . ?
C4B N1B C1B 118.3(3) . . ?
C4B N1B Ag2 120.9(2) . . ?
C1B N1B Ag2 118.0(2) . . ?
C3B N2B C2B 118.5(3) . . ?
C3B N2B Ag1 120.4(2) . . ?
C2B N2B Ag1 120.7(2) . . ?
N1B C1B C2B 120.9(3) . . ?
N1B C1B C5B 115.0(3) . . ?
C2B C1B C5B 124.0(3) . . ?
N2B C2B C1B 119.6(3) . . ?
N2B C2B C13B 116.8(3) . . ?
C1B C2B C13B 123.5(3) . . ?
N2B C3B C4B 121.5(3) . . ?
N2B C3B H3B 119.2 . . ?
C4B C3B H3B 119.2 . . ?
N1B C4B C3B 121.0(3) . . ?
N1B C4B H4B 119.5 . . ?
C3B C4B H4B 119.5 . . ?
C10B C5B C6B 120.6(3) . . ?
C10B C5B C1B 121.5(3) . . ?
C6B C5B C1B 117.9(3) . . ?
C7B C6B C5B 120.2(4) . . ?
C7B C6B H6B 119.9 . . ?
C5B C6B H6B 119.9 . . ?
C6B C7B C8B 118.1(4) . . ?
C6B C7B C11B 120.3(4) . . ?
C8B C7B C11B 121.6(4) . . ?
C9B C8B C7B 122.6(4) . . ?
C9B C8B H8B 118.7 . . ?
C7B C8B H8B 118.7 . . ?
C8B C9B C10B 118.1(4) . . ?
C8B C9B C12B 120.7(4) . . ?
C10B C9B C12B 121.2(4) . . ?
C5B C10B C9B 120.4(4) . . ?
C5B C10B H10B 119.8 . . ?
C9B C10B H10B 119.8 . . ?
C7B C11B H11D 109.5 . . ?
C7B C11B H11E 109.5 . . ?
H11D C11B H11E 109.5 . . ?
C7B C11B H11F 109.5 . . ?
H11D C11B H11F 109.5 . . ?
H11E C11B H11F 109.5 . . ?
C9B C12B H12D 109.5 . . ?
C9B C12B H12E 109.5 . . ?
H12D C12B H12E 109.5 . . ?
C9B C12B H12F 109.5 . . ?
H12D C12B H12F 109.5 . . ?
H12E C12B H12F 109.5 . . ?
C18B C13B C14B 120.1(3) . . ?
C18B C13B C2B 120.7(3) . . ?
C14B C13B C2B 119.0(3) . . ?
C13B C14B C15B 119.9(4) . . ?
C13B C14B H14B 120.0 . . ?
C15B C14B H14B 120.0 . . ?
C16B C15B C14B 118.6(4) . . ?
C16B C15B C19B 121.0(4) . . ?
C14B C15B C19B 120.4(4) . . ?
C17B C16B C15B 122.2(4) . . ?
C17B C16B H16B 118.9 . . ?
C15B C16B H16B 118.9 . . ?
C16B C17B C18B 118.9(4) . . ?
C16B C17B C20B 120.7(4) . . ?
C18B C17B C20B 120.3(4) . . ?
C13B C18B C17B 120.2(4) . . ?
C13B C18B H18B 119.9 . . ?
C17B C18B H18B 119.9 . . ?
C15B C19B H19D 109.5 . . ?
C15B C19B H19E 109.5 . . ?
H19D C19B H19E 109.5 . . ?
C15B C19B H19F 109.5 . . ?
H19D C19B H19F 109.5 . . ?
H19E C19B H19F 109.5 . . ?
C17B C20B H20D 109.5 . . ?
C17B C20B H20E 109.5 . . ?
H20D C20B H20E 109.5 . . ?
C17B C20B H20F 109.5 . . ?
H20D C20B H20F 109.5 . . ?
H20E C20B H20F 109.5 . . ?
C4C N1C C1C 117.6(3) . . ?
C4C N1C Ag3 121.7(3) . . ?
C1C N1C Ag3 117.9(3) . . ?
C3C N2C C2C 118.2(4) . . ?
C3C N2C Ag2 116.3(3) . . ?
C2C N2C Ag2 125.4(3) . . ?
N1C C1C C2C 120.4(4) . . ?
N1C C1C C5C 116.0(3) . . ?
C2C C1C C5C 123.5(3) . . ?
N2C C2C C1C 120.5(3) . . ?
N2C C2C C13C 115.8(3) . . ?
C1C C2C C13C 123.6(3) . . ?
N2C C3C C4C 120.9(4) . . ?
N2C C3C H3C 119.5 . . ?
C4C C3C H3C 119.5 . . ?
N1C C4C C3C 121.8(4) . . ?
N1C C4C H4C 119.1 . . ?
C3C C4C H4C 119.1 . . ?
C6C C5C C10C 120.1(4) . . ?
C6C C5C C1C 119.9(4) . . ?
C10C C5C C1C 119.8(4) . . ?
C7C C6C C5C 120.2(5) . . ?
C7C C6C H6C 119.9 . . ?
C5C C6C H6C 119.9 . . ?
C8C C7C C6C 118.4(5) . . ?
C8C C7C C11C 121.8(5) . . ?
C6C C7C C11C 119.8(5) . . ?
C9C C8C C7C 122.5(5) . . ?
C9C C8C H8C 118.8 . . ?
C7C C8C H8C 118.8 . . ?
C8C C9C C10C 118.7(5) . . ?
C8C C9C C12C 121.2(5) . . ?
C10C C9C C12C 120.2(5) . . ?
C9C C10C C5C 120.1(4) . . ?
C9C C10C H10C 119.9 . . ?
C5C C10C H10C 119.9 . . ?
C7C C11C H11G 109.5 . . ?
C7C C11C H11H 109.5 . . ?
H11G C11C H11H 109.5 . . ?
C7C C11C H11I 109.5 . . ?
H11G C11C H11I 109.5 . . ?
H11H C11C H11I 109.5 . . ?
C9C C12C H12G 109.5 . . ?
C9C C12C H12H 109.5 . . ?
H12G C12C H12H 109.5 . . ?
C9C C12C H12I 109.5 . . ?
H12G C12C H12I 109.5 . . ?
H12H C12C H12I 109.5 . . ?
C14C C13C C18C 120.3(4) . . ?
C14C C13C C2C 119.5(3) . . ?
C18C C13C C2C 120.1(3) . . ?
C13C C14C C15C 120.2(3) . . ?
C13C C14C H14C 119.9 . . ?
C15C C14C H14C 119.9 . . ?
C16C C15C C14C 117.8(4) . . ?
C16C C15C C19C 121.3(4) . . ?
C14C C15C C19C 120.9(4) . . ?
C17C C16C C15C 122.5(4) . . ?
C17C C16C H16C 118.8 . . ?
C15C C16C H16C 118.8 . . ?
C16C C17C C18C 118.5(3) . . ?
C16C C17C C20C 121.9(4) . . ?
C18C C17C C20C 119.6(4) . . ?
C13C C18C C17C 120.6(3) . . ?
C13C C18C H18B 119.7 . . ?
C17C C18C H18B 119.7 . . ?
C15C C19C H19G 109.5 . . ?
C15C C19C H19H 109.5 . . ?
H19G C19C H19H 109.5 . . ?
C15C C19C H19I 109.5 . . ?
H19G C19C H19I 109.5 . . ?
H19H C19C H19I 109.5 . . ?
C17C C20C H20G 109.5 . . ?
C17C C20C H20H 109.5 . . ?
H20G C20C H20H 109.5 . . ?
C17C C20C H20I 109.5 . . ?
H20G C20C H20I 109.5 . . ?
H20H C20C H20I 109.5 . . ?
C21A O1A Ag1 100.8(2) . . ?
O2A C21A O1A 127.6(4) . . ?
O2A C21A C22A 116.6(4) . . ?
O1A C21A C22A 115.9(4) . . ?
F3A C22A F1A 108.8(5) . . ?
F3A C22A F2A 102.3(5) . . ?
F1A C22A F2A 107.0(5) . . ?
F3A C22A C21A 111.1(4) . . ?
F1A C22A C21A 114.6(4) . . ?
F2A C22A C21A 112.3(4) . . ?
C21B O1B Ag2 121.7(3) . . ?
O2B C21B O1B 131.0(4) . . ?
O2B C21B C22B 115.3(4) . . ?
O1B C21B C22B 113.7(4) . . ?
F1B C22B F2B 107.0(5) . . ?
F1B C22B F3B 106.2(4) . . ?
F2B C22B F3B 105.0(4) . . ?
F1B C22B C21B 111.5(4) . . ?
F2B C22B C21B 112.7(4) . . ?
F3B C22B C21B 113.9(4) . . ?
C21C O1C Ag3 104.2(3) . . ?
O2C C21C O1C 127.8(5) . . ?
O2C C21C C22C 116.8(5) . . ?
O1C C21C C22C 115.3(5) . . ?
F3C C22C F2C 107.0(5) . . ?
F3C C22C F1C 106.3(5) . . ?
F2C C22C F1C 106.7(5) . . ?
F3C C22C C21C 112.2(5) . . ?
F2C C22C C21C 111.2(5) . . ?
F1C C22C C21C 113.0(5) . . ?
Ag2 O1 H1OA 85.3 . . ?
Ag2 O1 H1OB 120.2 . . ?
H1OA O1 H1OB 95.9 . . ?
H2OA O2 H2OB 104.2 . . ?

loop_
_geom_bond_atom_site_label_1
_geom_bond_atom_site_label_2
_geom_bond_distance
_geom_bond_site_symmetry_2
_geom_bond_publ_flag
Ag1 N2B 2.246(3) . ?
Ag1 O1A 2.309(3) . ?
Ag1 N1A 2.378(3) . ?
Ag2 N1B 2.334(3) . ?
Ag2 N2C 2.364(4) . ?
Ag2 O1B 2.403(3) . ?
Ag2 O1 2.420(3) . ?
Ag3 N1C 2.255(3) . ?
Ag3 O1C 2.278(4) . ?
Ag3 N2A 2.366(3) 1_556 ?
N1A C4A 1.327(5) . ?
N1A C1A 1.354(6) . ?
N2A C3A 1.323(6) . ?
N2A C2A 1.358(5) . ?
N2A Ag3 2.366(3) 1_554 ?
C1A C2A 1.406(6) . ?
C1A C5A 1.494(5) . ?
C2A C13A 1.471(6) . ?
C3A C4A 1.387(6) . ?
C3A H3A 0.9500 . ?
C4A H4A 0.9500 . ?
C5A C10A 1.387(7) . ?
C5A C6A 1.406(6) . ?
C6A C7A 1.399(7) . ?
C6A H6A 0.9500 . ?
C7A C8A 1.385(9) . ?
C7A C11A 1.500(9) . ?
C8A C9A 1.382(9) . ?
C8A H8A 0.9500 . ?
C9A C10A 1.404(7) . ?
C9A C12A 1.505(8) . ?
C10A H10A 0.9500 . ?
C11A H11A 0.9800 . ?
C11A H11B 0.9800 . ?
C11A H11C 0.9800 . ?
C12A H12A 0.9800 . ?
C12A H12B 0.9800 . ?
C12A H12C 0.9800 . ?
C13A C14A 1.373(6) . ?
C13A C18A 1.389(6) . ?
C14A C15A 1.381(6) . ?
C14A H14A 0.9500 . ?
C15A C16A 1.402(7) . ?
C15A C19A 1.523(7) . ?
C16A C17A 1.377(7) . ?
C16A H16A 0.9500 . ?
C17A C18A 1.401(7) . ?
C17A C20A 1.510(8) . ?
C18A H18A 0.9500 . ?
C19A H19A 0.9800 . ?
C19A H19B 0.9800 . ?
C19A H19C 0.9800 . ?
C20A H20A 0.9800 . ?
C20A H20B 0.9800 . ?
C20A H20C 0.9800 . ?
N1B C4B 1.336(5) . ?
N1B C1B 1.346(5) . ?
N2B C3B 1.334(5) . ?
N2B C2B 1.355(4) . ?
C1B C2B 1.407(5) . ?
C1B C5B 1.488(5) . ?
C2B C13B 1.488(5) . ?
C3B C4B 1.384(5) . ?
C3B H3B 0.9500 . ?
C4B H4B 0.9500 . ?
C5B C10B 1.379(5) . ?
C5B C6B 1.396(5) . ?
C6B C7B 1.391(5) . ?
C6B H6B 0.9500 . ?
C7B C8B 1.398(7) . ?
C7B C11B 1.521(6) . ?
C8B C9B 1.384(6) . ?
C8B H8B 0.9500 . ?
C9B C10B 1.403(5) . ?
C9B C12B 1.490(6) . ?
C10B H10B 0.9500 . ?
C11B H11D 0.9800 . ?
C11B H11E 0.9800 . ?
C11B H11F 0.9800 . ?
C12B H12D 0.9800 . ?
C12B H12E 0.9800 . ?
C12B H12F 0.9800 . ?
C13B C18B 1.394(5) . ?
C13B C14B 1.398(5) . ?
C14B C15B 1.407(5) . ?
C14B H14B 0.9500 . ?
C15B C16B 1.385(6) . ?
C15B C19B 1.506(6) . ?
C16B C17B 1.383(6) . ?
C16B H16B 0.9500 . ?
C17B C18B 1.399(5) . ?
C17B C20B 1.509(6) . ?
C18B H18B 0.9500 . ?
C19B H19D 0.9800 . ?
C19B H19E 0.9800 . ?
C19B H19F 0.9800 . ?
C20B H20D 0.9800 . ?
C20B H20E 0.9800 . ?
C20B H20F 0.9800 . ?
N1C C4C 1.336(5) . ?
N1C C1C 1.358(5) . ?
N2C C3C 1.337(5) . ?
N2C C2C 1.352(5) . ?
C1C C2C 1.397(5) . ?
C1C C5C 1.482(6) . ?
C2C C13C 1.490(5) . ?
C3C C4C 1.381(6) . ?
C3C H3C 0.9500 . ?
C4C H4C 0.9500 . ?
C5C C6C 1.395(6) . ?
C5C C10C 1.398(6) . ?
C6C C7C 1.392(7) . ?
C6C H6C 0.9500 . ?
C7C C8C 1.392(8) . ?
C7C C11C 1.500(7) . ?
C8C C9C 1.380(8) . ?
C8C H8C 0.9500 . ?
C9C C10C 1.393(7) . ?
C9C C12C 1.520(8) . ?
C10C H10C 0.9500 . ?
C11C H11G 0.9800 . ?
C11C H11H 0.9800 . ?
C11C H11I 0.9800 . ?
C12C H12G 0.9800 . ?
C12C H12H 0.9800 . ?
C12C H12I 0.9800 . ?
C13C C14C 1.384(5) . ?
C13C C18C 1.388(5) . ?
C14C C15C 1.404(5) . ?
C14C H14C 0.9500 . ?
C15C C16C 1.397(6) . ?
C15C C19C 1.508(6) . ?
C16C C17C 1.379(6) . ?
C16C H16C 0.9500 . ?
C17C C18C 1.390(5) . ?
C17C C20C 1.501(5) . ?
C18C H18B 0.9500 . ?
C19C H19G 0.9800 . ?
C19C H19H 0.9800 . ?
C19C H19I 0.9800 . ?
C20C H20G 0.9800 . ?
C20C H20H 0.9800 . ?
C20C H20I 0.9800 . ?
F1A C22A 1.298(5) . ?
F2A C22A 1.345(7) . ?
F3A C22A 1.272(6) . ?
O1A C21A 1.238(6) . ?
O2A C21A 1.226(6) . ?
C21A C22A 1.538(6) . ?
F1B C22B 1.305(6) . ?
F2B C22B 1.307(6) . ?
F3B C22B 1.322(5) . ?
O1B C21B 1.247(5) . ?
O2B C21B 1.234(5) . ?
C21B C22B 1.547(6) . ?
F1C C22C 1.329(8) . ?
F2C C22C 1.325(7) . ?
F3C C22C 1.321(8) . ?
O1C C21C 1.231(7) . ?
O2C C21C 1.221(7) . ?
C21C C22C 1.541(7) . ?
O1 H1OA 0.9000 . ?
O1 H1OB 0.9001 . ?
O2 H2OA 0.9000 . ?
O2 H2OB 0.8997 . ?

loop_
_geom_hbond_atom_site_label_D
_geom_hbond_atom_site_label_H
_geom_hbond_atom_site_label_A
_geom_hbond_distance_DH
_geom_hbond_distance_HA
_geom_hbond_distance_DA
_geom_hbond_angle_DHA
_geom_hbond_site_symmetry_A
O1 H1OA O2B 0.90 1.83 2.729(5) 179.5 .
O1 H1OB O2A 0.90 1.94 2.836(6) 179.8 1_455
O2 H2OA O2C 0.90 1.90 2.797(18) 179.2 .
O2 H2OB O3 0.90 2.03 2.93(2) 179.1 .

loop_
_geom_torsion_atom_site_label_1
_geom_torsion_atom_site_label_2
_geom_torsion_atom_site_label_3
_geom_torsion_atom_site_label_4
_geom_torsion
_geom_torsion_site_symmetry_1
_geom_torsion_site_symmetry_2
_geom_torsion_site_symmetry_3
_geom_torsion_site_symmetry_4
_geom_torsion_publ_flag
N2B Ag1 N1A C4A -117.7(3) . . . . ?
O1A Ag1 N1A C4A 65.7(3) . . . . ?
N2B Ag1 N1A C1A 39.2(3) . . . . ?
O1A Ag1 N1A C1A -137.4(3) . . . . ?
C4A N1A C1A C2A -1.8(6) . . . . ?
Ag1 N1A C1A C2A -159.8(3) . . . . ?
C4A N1A C1A C5A 176.2(4) . . . . ?
Ag1 N1A C1A C5A 18.1(4) . . . . ?
C3A N2A C2A C1A -4.0(6) . . . . ?
Ag3 N2A C2A C1A -175.8(3) 1_554 . . . ?
C3A N2A C2A C13A 174.9(4) . . . . ?
Ag3 N2A C2A C13A 3.1(5) 1_554 . . . ?
N1A C1A C2A N2A 5.3(6) . . . . ?
C5A C1A C2A N2A -172.5(4) . . . . ?
N1A C1A C2A C13A -173.6(4) . . . . ?
C5A C1A C2A C13A 8.6(6) . . . . ?
C2A N2A C3A C4A -0.4(6) . . . . ?
Ag3 N2A C3A C4A 170.9(3) 1_554 . . . ?
C1A N1A C4A C3A -2.8(6) . . . . ?
Ag1 N1A C4A C3A 153.0(3) . . . . ?
N2A C3A C4A N1A 4.1(6) . . . . ?
N1A C1A C5A C10A -129.2(4) . . . . ?
C2A C1A C5A C10A 48.6(6) . . . . ?
N1A C1A C5A C6A 45.1(6) . . . . ?
C2A C1A C5A C6A -137.0(4) . . . . ?
C10A C5A C6A C7A -1.4(7) . . . . ?
C1A C5A C6A C7A -175.7(4) . . . . ?
C5A C6A C7A C8A 1.7(8) . . . . ?
C5A C6A C7A C11A -180.0(5) . . . . ?
C6A C7A C8A C9A -0.7(8) . . . . ?
C11A C7A C8A C9A -179.1(5) . . . . ?
C7A C8A C9A C10A -0.6(8) . . . . ?
C7A C8A C9A C12A 177.1(5) . . . . ?
C6A C5A C10A C9A 0.1(7) . . . . ?
C1A C5A C10A C9A 174.3(4) . . . . ?
C8A C9A C10A C5A 0.9(7) . . . . ?
C12A C9A C10A C5A -176.9(4) . . . . ?
N2A C2A C13A C14A -121.8(4) . . . . ?
C1A C2A C13A C14A 57.1(6) . . . . ?
N2A C2A C13A C18A 55.1(5) . . . . ?
C1A C2A C13A C18A -126.0(4) . . . . ?
C18A C13A C14A C15A -1.3(6) . . . . ?
C2A C13A C14A C15A 175.6(4) . . . . ?
C13A C14A C15A C16A -0.1(6) . . . . ?
C13A C14A C15A C19A -179.9(4) . . . . ?
C14A C15A C16A C17A 2.5(6) . . . . ?
C19A C15A C16A C17A -177.6(4) . . . . ?
C15A C16A C17A C18A -3.6(7) . . . . ?
C15A C16A C17A C20A 175.4(5) . . . . ?
C14A C13A C18A C17A 0.2(6) . . . . ?
C2A C13A C18A C17A -176.7(4) . . . . ?
C16A C17A C18A C13A 2.2(7) . . . . ?
C20A C17A C18A C13A -176.8(5) . . . . ?
N2C Ag2 N1B C4B -115.0(3) . . . . ?
O1B Ag2 N1B C4B 139.1(3) . . . . ?
O1 Ag2 N1B C4B 19.7(3) . . . . ?
N2C Ag2 N1B C1B 46.0(3) . . . . ?
O1B Ag2 N1B C1B -59.8(4) . . . . ?
O1 Ag2 N1B C1B -179.2(3) . . . . ?
O1A Ag1 N2B C3B 46.6(4) . . . . ?
N1A Ag1 N2B C3B -127.4(3) . . . . ?
O1A Ag1 N2B C2B -141.6(3) . . . . ?
N1A Ag1 N2B C2B 44.4(3) . . . . ?
C4B N1B C1B C2B -0.7(6) . . . . ?
Ag2 N1B C1B C2B -162.3(3) . . . . ?
C4B N1B C1B C5B 177.3(3) . . . . ?
Ag2 N1B C1B C5B 15.7(4) . . . . ?
C3B N2B C2B C1B -2.2(5) . . . . ?
Ag1 N2B C2B C1B -174.1(3) . . . . ?
C3B N2B C2B C13B 175.5(3) . . . . ?
Ag1 N2B C2B C13B 3.5(4) . . . . ?
N1B C1B C2B N2B 3.0(6) . . . . ?
C5B C1B C2B N2B -174.8(3) . . . . ?
N1B C1B C2B C13B -174.5(4) . . . . ?
C5B C1B C2B C13B 7.7(6) . . . . ?
C2B N2B C3B C4B -0.7(6) . . . . ?
Ag1 N2B C3B C4B 171.3(3) . . . . ?
C1B N1B C4B C3B -2.2(6) . . . . ?
Ag2 N1B C4B C3B 158.8(3) . . . . ?
N2B C3B C4B N1B 3.0(6) . . . . ?
N1B C1B C5B C10B -125.4(4) . . . . ?
C2B C1B C5B C10B 52.5(5) . . . . ?
N1B C1B C5B C6B 51.9(5) . . . . ?
C2B C1B C5B C6B -130.2(4) . . . . ?
C10B C5B C6B C7B 0.6(6) . . . . ?
C1B C5B C6B C7B -176.7(3) . . . . ?
C5B C6B C7B C8B 1.5(6) . . . . ?
C5B C6B C7B C11B -179.9(4) . . . . ?
C6B C7B C8B C9B -2.1(6) . . . . ?
C11B C7B C8B C9B 179.3(4) . . . . ?
C7B C8B C9B C10B 0.5(6) . . . . ?
C7B C8B C9B C12B 179.1(4) . . . . ?
C6B C5B C10B C9B -2.3(5) . . . . ?
C1B C5B C10B C9B 174.9(3) . . . . ?
C8B C9B C10B C5B 1.7(5) . . . . ?
C12B C9B C10B C5B -176.8(4) . . . . ?
N2B C2B C13B C18B 47.8(5) . . . . ?
C1B C2B C13B C18B -134.6(4) . . . . ?
N2B C2B C13B C14B -127.6(4) . . . . ?
C1B C2B C13B C14B 50.0(5) . . . . ?
C18B C13B C14B C15B -0.3(6) . . . . ?
C2B C13B C14B C15B 175.1(3) . . . . ?
C13B C14B C15B C16B -0.6(6) . . . . ?
C13B C14B C15B C19B 179.5(4) . . . . ?
C14B C15B C16B C17B 1.2(6) . . . . ?
C19B C15B C16B C17B -178.8(4) . . . . ?
C15B C16B C17B C18B -0.9(6) . . . . ?
C15B C16B C17B C20B -179.8(4) . . . . ?
C14B C13B C18B C17B 0.6(6) . . . . ?
C2B C13B C18B C17B -174.8(4) . . . . ?
C16B C17B C18B C13B 0.0(6) . . . . ?
C20B C17B C18B C13B 178.9(4) . . . . ?
O1C Ag3 N1C C4C 42.9(4) . . . . ?
N2A Ag3 N1C C4C -122.1(3) 1_556 . . . ?
O1C Ag3 N1C C1C -156.5(2) . . . . ?
N2A Ag3 N1C C1C 38.5(3) 1_556 . . . ?
N1B Ag2 N2C C3C -126.0(3) . . . . ?
O1B Ag2 N2C C3C 25.3(3) . . . . ?
O1 Ag2 N2C C3C 112.6(3) . . . . ?
N1B Ag2 N2C C2C 50.9(3) . . . . ?
O1B Ag2 N2C C2C -157.8(3) . . . . ?
O1 Ag2 N2C C2C -70.5(3) . . . . ?
C4C N1C C1C C2C -1.6(5) . . . . ?
Ag3 N1C C1C C2C -163.1(3) . . . . ?
C4C N1C C1C C5C 175.3(3) . . . . ?
Ag3 N1C C1C C5C 13.9(4) . . . . ?
C3C N2C C2C C1C -5.3(5) . . . . ?
Ag2 N2C C2C C1C 177.9(2) . . . . ?
C3C N2C C2C C13C 174.0(3) . . . . ?
Ag2 N2C C2C C13C -2.9(4) . . . . ?
N1C C1C C2C N2C 6.4(5) . . . . ?
C5C C1C C2C N2C -170.3(3) . . . . ?
N1C C1C C2C C13C -172.8(3) . . . . ?
C5C C1C C2C C13C 10.5(5) . . . . ?
C2C N2C C3C C4C -0.3(6) . . . . ?
Ag2 N2C C3C C4C 176.8(3) . . . . ?
C1C N1C C4C C3C -4.0(5) . . . . ?
Ag3 N1C C4C C3C 156.7(3) . . . . ?
N2C C3C C4C N1C 5.2(6) . . . . ?
N1C C1C C5C C6C 46.2(5) . . . . ?
C2C C1C C5C C6C -136.9(4) . . . . ?
N1C C1C C5C C10C -128.5(4) . . . . ?
C2C C1C C5C C10C 48.3(5) . . . . ?
C10C C5C C6C C7C -1.1(6) . . . . ?
C1C C5C C6C C7C -175.8(4) . . . . ?
C5C C6C C7C C8C 0.4(6) . . . . ?
C5C C6C C7C C11C 177.6(4) . . . . ?
C6C C7C C8C C9C 0.6(7) . . . . ?
C11C C7C C8C C9C -176.6(5) . . . . ?
C7C C8C C9C C10C -0.7(7) . . . . ?
C7C C8C C9C C12C 179.3(5) . . . . ?
C8C C9C C10C C5C 0.0(7) . . . . ?
C12C C9C C10C C5C 179.9(5) . . . . ?
C6C C5C C10C C9C 0.9(6) . . . . ?
C1C C5C C10C C9C 175.6(4) . . . . ?
N2C C2C C13C C14C -126.2(4) . . . . ?
C1C C2C C13C C14C 53.1(5) . . . . ?
N2C C2C C13C C18C 54.1(5) . . . . ?
C1C C2C C13C C18C -126.6(4) . . . . ?
C18C C13C C14C C15C -0.8(6) . . . . ?
C2C C13C C14C C15C 179.5(4) . . . . ?
C13C C14C C15C C16C 2.0(7) . . . . ?
C13C C14C C15C C19C -177.6(5) . . . . ?
C14C C15C C16C C17C -2.5(7) . . . . ?
C19C C15C C16C C17C 177.1(5) . . . . ?
C15C C16C C17C C18C 1.7(7) . . . . ?
C15C C16C C17C C20C -177.9(4) . . . . ?
C14C C13C C18C C17C -0.1(6) . . . . ?
C2C C13C C18C C17C 179.6(4) . . . . ?
C16C C17C C18C C13C -0.3(6) . . . . ?
C20C C17C C18C C13C 179.3(4) . . . . ?
N2B Ag1 O1A C21A 86.6(3) . . . . ?
N1A Ag1 O1A C21A -98.8(3) . . . . ?
Ag1 O1A C21A O2A -11.6(6) . . . . ?
Ag1 O1A C21A C22A 169.0(3) . . . . ?
O2A C21A C22A F3A 82.8(7) . . . . ?
O1A C21A C22A F3A -97.7(6) . . . . ?
O2A C21A C22A F1A -153.4(5) . . . . ?
O1A C21A C22A F1A 26.0(6) . . . . ?
O2A C21A C22A F2A -31.0(6) . . . . ?
O1A C21A C22A F2A 148.5(5) . . . . ?
N1B Ag2 O1B C21B -126.5(3) . . . . ?
N2C Ag2 O1B C21B 122.8(3) . . . . ?
O1 Ag2 O1B C21B -3.7(3) . . . . ?
Ag2 O1B C21B O2B -1.7(7) . . . . ?
Ag2 O1B C21B C22B 178.6(3) . . . . ?
O2B C21B C22B F1B 117.9(5) . . . . ?
O1B C21B C22B F1B -62.3(6) . . . . ?
O2B C21B C22B F2B -121.7(5) . . . . ?
O1B C21B C22B F2B 58.0(6) . . . . ?
O2B C21B C22B F3B -2.2(6) . . . . ?
O1B C21B C22B F3B 177.5(4) . . . . ?
N1C Ag3 O1C C21C 136.3(3) . . . . ?
N2A Ag3 O1C C21C -58.2(3) 1_556 . . . ?
Ag3 O1C C21C O2C -3.9(6) . . . . ?
Ag3 O1C C21C C22C 179.9(3) . . . . ?
O2C C21C C22C F3C 36.5(7) . . . . ?
O1C C21C C22C F3C -146.9(5) . . . . ?
O2C C21C C22C F2C -83.3(7) . . . . ?
O1C C21C C22C F2C 93.3(6) . . . . ?
O2C C21C C22C F1C 156.7(5) . . . . ?
O1C C21C C22C F1C -26.7(7) . . . . ?
